data_4106509
loop_
_publ_author_name
'Paola Romanato'
'Simon Duttwyler'
'Anthony Linden'
'Kim K. Baldridge'
'Jay S. Siegel'

_publ_section_title
;
 Competition between \p-Arene and Lone-Pair Halogen Coordination of
 Silylium Ions?
;
_journal_name_full 'Journal of the American Chemical Society'
_journal_page_first 11844
_journal_page_last 11846
_journal_paper_doi 10.1021/ja2040392
_journal_volume 133
_journal_year 2011
_chemical_formula_moiety 'C22 H21 F2 Si +, 0.86(C H6 B11 Cl6 -), 0.14(C H5 B11 Cl7 -)'
_chemical_formula_sum 'C23 H26.86 B11 Cl6.14 F2 Si'
_chemical_formula_weight 705.86
_chemical_name_systematic
; 
 ? 
;
_space_group_IT_number 14
_symmetry_cell_setting monoclinic
_symmetry_Int_Tables_number 14
_symmetry_space_group_name_Hall '-P 2ybc'
_symmetry_space_group_name_H-M 'P 1 21/c 1'
_atom_sites_solution_hydrogens geom
_atom_sites_solution_primary direct
_atom_sites_solution_secondary difmap
_audit_creation_date 10-03-25
_audit_creation_method SHELXL-97
_cell_angle_alpha 90.00
_cell_angle_beta 94.9080(10)
_cell_angle_gamma 90.00
_cell_formula_units_Z 4
_cell_length_a 11.54215(11)
_cell_length_b 14.69775(17)
_cell_length_c 19.3449(2)
_cell_measurement_reflns_used 20178
_cell_measurement_temperature 160(1)
_cell_measurement_theta_max 30.3641
_cell_measurement_theta_min 3.2832
_cell_volume 3269.71(6)
_computing_cell_refinement
;
CrysAlisPro, Oxford Diffraction Ltd.,
Version 1.171.33.55 (release 05-01-2010 CrysAlis171 .NET)
(compiled Jan  5 2010,16:28:46)
;
_computing_data_collection
;
CrysAlisPro, Oxford Diffraction Ltd.,
Version 1.171.33.55 (release 05-01-2010 CrysAlis171 .NET)
(compiled Jan  5 2010,16:28:46)
;
_computing_data_reduction
;
CrysAlisPro, Oxford Diffraction Ltd.,
Version 1.171.33.55 (release 05-01-2010 CrysAlis171 .NET)
(compiled Jan  5 2010,16:28:46)
;
_computing_molecular_graphics 'ORTEPII (Johnson, 1976)'
_computing_publication_material 'SHELXL97 and PLATON (Spek, 2006)'
_computing_structure_refinement 'SHELXL97 (Sheldrick, 1997)'
_computing_structure_solution 'SIR92 (Altomare et al., 1994)'
_diffrn_ambient_temperature 160(1)
_diffrn_detector 'Atlas CCD camera on \k goniostat'
_diffrn_detector_area_resol_mean 10.3801
_diffrn_measured_fraction_theta_full 0.998
_diffrn_measured_fraction_theta_max 0.903
_diffrn_measurement_device_type 'Oxford Diffraction SuperNova dual radiation diffractometer'
_diffrn_measurement_method '\w scans'
_diffrn_radiation_monochromator mirror
_diffrn_radiation_source 'SuperNova (Mo) X-ray Source'
_diffrn_radiation_type 'Mo K\a'
_diffrn_radiation_wavelength 0.71073
_diffrn_reflns_av_R_equivalents 0.0198
_diffrn_reflns_av_sigmaI/netI 0.0212
_diffrn_reflns_limit_h_max 16
_diffrn_reflns_limit_h_min -16
_diffrn_reflns_limit_k_max 19
_diffrn_reflns_limit_k_min -20
_diffrn_reflns_limit_l_max 25
_diffrn_reflns_limit_l_min -26
_diffrn_reflns_number 33301
_diffrn_reflns_theta_full 27.42
_diffrn_reflns_theta_max 30.43
_diffrn_reflns_theta_min 3.29
_diffrn_standards_decay_% 0
_diffrn_standards_number 0
_exptl_absorpt_coefficient_mu 0.602
_exptl_absorpt_correction_T_max 1.00000
_exptl_absorpt_correction_T_min 0.86324
_exptl_absorpt_correction_type multi-scan
_exptl_absorpt_process_details
;
CrysAlisPro, Oxford Diffraction Ltd.,
Version 1.171.33.55 (release 05-01-2010 CrysAlis171 .NET)
(compiled Jan  5 2010,16:28:46)
empirical absorption correction using spherical harmonics,
 implemented in SCALE3 ABSPACK scaling algorithm.
;
_exptl_crystal_colour pale-yellow
_exptl_crystal_density_diffrn 1.434
_exptl_crystal_description prism
_exptl_crystal_F_000 1425
_exptl_crystal_size_max 0.30
_exptl_crystal_size_mid 0.20
_exptl_crystal_size_min 0.20
_refine_diff_density_max 0.391
_refine_diff_density_min -0.271
_refine_diff_density_rms 0.046
_refine_ls_extinction_method none
_refine_ls_goodness_of_fit_ref 1.060
_refine_ls_hydrogen_treatment constr
_refine_ls_matrix_type full
_refine_ls_number_parameters 402
_refine_ls_number_reflns 8954
_refine_ls_number_restraints 0
_refine_ls_restrained_S_all 1.060
_refine_ls_R_factor_all 0.0376
_refine_ls_R_factor_gt 0.0279
_refine_ls_shift/su_max 0.001
_refine_ls_shift/su_mean 0.000
_refine_ls_structure_factor_coef Fsqd
_refine_ls_weighting_details 'w=1/[\s^2^(Fo^2^)+(0.0464P)^2^+0.3950P] where P=(Fo^2^+2Fc^2^)/3'
_refine_ls_weighting_scheme calc
_refine_ls_wR_factor_gt 0.0794
_refine_ls_wR_factor_ref 0.0822
_reflns_number_gt 7244
_reflns_number_total 8954
_reflns_threshold_expression 'I > 2\s(I)'
_cod_data_source_file ja2040392_si_003.cif
_cod_data_source_block SG1007
_cod_original_cell_volume 3269.70(6)
_cod_database_code 4106509

loop_
_symmetry_equiv_pos_as_xyz
'x, y, z'
'-x, y+1/2, -z+1/2'
'-x, -y, -z'
'x, -y-1/2, z-1/2'

loop_
_atom_site_label
_atom_site_type_symbol
_atom_site_fract_x
_atom_site_fract_y
_atom_site_fract_z
_atom_site_U_iso_or_equiv
_atom_site_adp_type
_atom_site_occupancy
_atom_site_symmetry_multiplicity
_atom_site_calc_flag
_atom_site_refinement_flags
_atom_site_disorder_assembly
_atom_site_disorder_group
Si1 Si 0.19107(3) 0.67989(2) 0.008166(18) 0.02453(8) Uani 1 1 d . . .
F1 F 0.27416(6) 0.58195(5) -0.02400(4) 0.02763(16) Uani 1 1 d . . .
F2 F 0.04362(7) 0.52907(6) -0.23601(4) 0.03563(19) Uani 1 1 d . . .
C1 C 0.15095(9) 0.72207(8) -0.08032(6) 0.0216(2) Uani 1 1 d . . .
C2 C 0.14515(9) 0.66509(8) -0.13952(6) 0.0224(2) Uani 1 1 d . . .
C3 C 0.13111(10) 0.70549(10) -0.20504(7) 0.0276(3) Uani 1 1 d . . .
H3 H 0.1291 0.6685 -0.2454 0.033 Uiso 1 1 calc R . .
C4 C 0.12017(11) 0.79877(10) -0.21173(7) 0.0317(3) Uani 1 1 d . . .
H4 H 0.1132 0.8252 -0.2567 0.038 Uiso 1 1 calc R . .
C5 C 0.11915(11) 0.85443(10) -0.15394(7) 0.0307(3) Uani 1 1 d . . .
H5 H 0.1079 0.9182 -0.1593 0.037 Uiso 1 1 calc R . .
C6 C 0.13467(10) 0.81633(9) -0.08807(7) 0.0254(3) Uani 1 1 d . . .
C7 C 0.08091(15) 0.62085(12) 0.05361(9) 0.0461(4) Uani 1 1 d . . .
H71 H 0.1190 0.5795 0.0882 0.069 Uiso 1 1 calc R . .
H72 H 0.0302 0.5859 0.0202 0.069 Uiso 1 1 calc R . .
H73 H 0.0344 0.6655 0.0768 0.069 Uiso 1 1 calc R . .
C8 C 0.31381(15) 0.72471(11) 0.06315(9) 0.0472(4) Uani 1 1 d . . .
H81 H 0.2876 0.7754 0.0908 0.071 Uiso 1 1 calc R . .
H82 H 0.3737 0.7463 0.0341 0.071 Uiso 1 1 calc R . .
H83 H 0.3462 0.6766 0.0941 0.071 Uiso 1 1 calc R . .
C9 C 0.15846(10) 0.56464(9) -0.13222(6) 0.0229(2) Uani 1 1 d . . .
C10 C 0.22216(10) 0.52248(9) -0.07773(6) 0.0237(2) Uani 1 1 d . . .
C11 C 0.24656(11) 0.43294(9) -0.06689(7) 0.0275(3) Uani 1 1 d . . .
H11 H 0.2929 0.4120 -0.0271 0.033 Uiso 1 1 calc R . .
C12 C 0.19925(11) 0.37410(9) -0.11774(7) 0.0293(3) Uani 1 1 d . . .
H12 H 0.2133 0.3106 -0.1137 0.035 Uiso 1 1 calc R . .
C13 C 0.13147(11) 0.40800(9) -0.17454(7) 0.0289(3) Uani 1 1 d . . .
H13 H 0.0989 0.3678 -0.2094 0.035 Uiso 1 1 calc R . .
C14 C 0.11142(10) 0.50008(9) -0.18029(7) 0.0259(3) Uani 1 1 d . . .
C15 C 0.13715(11) 0.87204(8) -0.02314(7) 0.0263(3) Uani 1 1 d . . .
C16 C 0.23741(12) 0.92273(9) -0.00149(7) 0.0311(3) Uani 1 1 d . . .
C17 C 0.24150(14) 0.96797(10) 0.06172(8) 0.0392(3) Uani 1 1 d . . .
H17 H 0.3088 1.0020 0.0770 0.047 Uiso 1 1 calc R . .
C18 C 0.14960(15) 0.96432(11) 0.10257(8) 0.0426(4) Uani 1 1 d . . .
H18 H 0.1546 0.9949 0.1460 0.051 Uiso 1 1 calc R . .
C19 C 0.04987(14) 0.91617(10) 0.08066(8) 0.0394(3) Uani 1 1 d . . .
H19 H -0.0136 0.9149 0.1089 0.047 Uiso 1 1 calc R . .
C20 C 0.04174(12) 0.86951(9) 0.01743(7) 0.0301(3) Uani 1 1 d . . .
C21 C 0.33990(14) 0.92564(12) -0.04471(9) 0.0436(4) Uani 1 1 d . . .
H211 H 0.4051 0.9564 -0.0187 0.065 Uiso 1 1 calc R . .
H212 H 0.3185 0.9589 -0.0878 0.065 Uiso 1 1 calc R . .
H213 H 0.3628 0.8634 -0.0558 0.065 Uiso 1 1 calc R . .
C22 C -0.07126(12) 0.82361(10) -0.00728(9) 0.0379(3) Uani 1 1 d . . .
H221 H -0.1264 0.8296 0.0282 0.057 Uiso 1 1 calc R . .
H222 H -0.0570 0.7590 -0.0158 0.057 Uiso 1 1 calc R . .
H223 H -0.1037 0.8524 -0.0504 0.057 Uiso 1 1 calc R . .
C23 C 0.45082(11) 0.21072(9) 0.18935(7) 0.0266(3) Uani 1 1 d . A .
H23 H 0.4752 0.1501 0.1792 0.032 Uiso 1 1 calc R . .
Cl1 Cl 0.45770(3) 0.47451(2) 0.082736(18) 0.03438(9) Uani 1 1 d . . .
Cl2 Cl 0.63030(3) 0.46655(2) 0.249257(19) 0.03323(8) Uani 1 1 d . . .
Cl3 Cl 0.44826(3) 0.37331(3) 0.379152(17) 0.03901(9) Uani 1 1 d . . .
Cl4 Cl 0.16053(3) 0.33091(2) 0.292251(19) 0.03427(9) Uani 1 1 d . . .
Cl5 Cl 0.16287(3) 0.38908(2) 0.109962(18) 0.03256(8) Uani 1 1 d . . .
Cl10 Cl 0.3822(2) 0.23409(19) 0.03634(13) 0.0355(9) Uani 0.1361(17) 1 d P A 1
Cl11 Cl 0.32360(3) 0.52801(2) 0.242219(19) 0.03193(8) Uani 1 1 d . A .
B1 B 0.43337(11) 0.38821(10) 0.14542(7) 0.0226(3) Uani 1 1 d . A .
B2 B 0.51930(11) 0.38414(9) 0.22663(7) 0.0219(3) Uani 1 1 d . A .
B3 B 0.43061(12) 0.33955(10) 0.29001(7) 0.0230(3) Uani 1 1 d . A .
B4 B 0.28974(11) 0.31690(9) 0.24794(7) 0.0230(3) Uani 1 1 d . A .
B5 B 0.29124(11) 0.34655(10) 0.15866(7) 0.0227(3) Uani 1 1 d . A .
B6 B 0.53354(12) 0.29829(10) 0.16326(7) 0.0247(3) Uani 1 1 d . A .
H6 H 0.6138 0.2908 0.1351 0.030 Uiso 1 1 calc R . .
B7 B 0.53230(12) 0.26857(10) 0.25226(7) 0.0242(3) Uani 1 1 d . . .
H7 H 0.6120 0.2416 0.2826 0.029 Uiso 1 1 calc R . .
B8 B 0.39114(12) 0.22715(10) 0.26564(8) 0.0267(3) Uani 1 1 d . . .
H8 H 0.3781 0.1729 0.3049 0.032 Uiso 1 1 calc R . .
B9 B 0.30479(12) 0.23093(10) 0.18500(8) 0.0273(3) Uani 1 1 d . A .
H9 H 0.2352 0.1793 0.1713 0.033 Uiso 1 1 calc R . .
B10 B 0.39305(12) 0.27505(10) 0.12163(8) 0.0270(3) Uani 1 1 d . . .
H10 H 0.3812 0.2523 0.0662 0.032 Uiso 0.8639(17) 1 calc PR A 2
B11 B 0.36923(11) 0.41477(9) 0.22361(7) 0.0209(3) Uani 1 1 d . . .

loop_
_atom_site_aniso_label
_atom_site_aniso_U_11
_atom_site_aniso_U_22
_atom_site_aniso_U_33
_atom_site_aniso_U_23
_atom_site_aniso_U_13
_atom_site_aniso_U_12
Si1 0.02958(17) 0.02390(17) 0.01991(17) -0.00071(13) 0.00098(13) -0.00122(13)
F1 0.0267(3) 0.0279(4) 0.0267(4) -0.0054(3) -0.0069(3) 0.0037(3)
F2 0.0348(4) 0.0406(5) 0.0293(4) -0.0071(4) -0.0099(3) 0.0000(3)
C1 0.0173(5) 0.0263(6) 0.0211(6) 0.0001(5) 0.0017(4) -0.0022(4)
C2 0.0157(5) 0.0272(6) 0.0241(6) -0.0017(5) 0.0004(4) -0.0004(4)
C3 0.0231(6) 0.0371(7) 0.0221(6) -0.0014(5) -0.0010(5) 0.0000(5)
C4 0.0312(6) 0.0391(8) 0.0242(6) 0.0066(6) -0.0007(5) -0.0002(6)
C5 0.0326(6) 0.0276(7) 0.0315(7) 0.0060(5) 0.0002(5) 0.0007(5)
C6 0.0232(6) 0.0260(6) 0.0270(6) -0.0002(5) 0.0028(5) -0.0024(5)
C7 0.0494(9) 0.0437(9) 0.0483(10) 0.0188(8) 0.0221(8) 0.0074(7)
C8 0.0631(10) 0.0325(8) 0.0409(9) -0.0051(7) -0.0251(8) -0.0022(7)
C9 0.0173(5) 0.0289(6) 0.0228(6) -0.0035(5) 0.0039(4) -0.0003(4)
C10 0.0200(5) 0.0287(6) 0.0223(6) -0.0072(5) 0.0009(4) -0.0011(5)
C11 0.0259(6) 0.0298(7) 0.0272(6) -0.0012(5) 0.0038(5) 0.0036(5)
C12 0.0297(6) 0.0247(6) 0.0346(7) -0.0043(5) 0.0100(5) 0.0004(5)
C13 0.0260(6) 0.0309(7) 0.0306(7) -0.0105(5) 0.0067(5) -0.0052(5)
C14 0.0199(5) 0.0345(7) 0.0232(6) -0.0051(5) 0.0010(4) -0.0010(5)
C15 0.0341(6) 0.0186(6) 0.0260(6) 0.0028(5) 0.0021(5) 0.0003(5)
C16 0.0388(7) 0.0230(6) 0.0313(7) 0.0017(5) 0.0012(6) -0.0056(5)
C17 0.0518(9) 0.0274(7) 0.0370(8) -0.0032(6) -0.0045(7) -0.0073(6)
C18 0.0640(10) 0.0336(8) 0.0302(8) -0.0061(6) 0.0034(7) 0.0023(7)
C19 0.0513(9) 0.0343(8) 0.0339(8) 0.0002(6) 0.0120(7) 0.0056(7)
C20 0.0367(7) 0.0228(6) 0.0315(7) 0.0039(5) 0.0060(5) 0.0030(5)
C21 0.0418(8) 0.0465(9) 0.0430(9) 0.0014(7) 0.0060(7) -0.0186(7)
C22 0.0302(7) 0.0361(8) 0.0481(9) 0.0022(7) 0.0082(6) 0.0024(6)
C23 0.0271(6) 0.0207(6) 0.0325(7) -0.0030(5) 0.0062(5) 0.0034(5)
Cl1 0.03102(16) 0.0429(2) 0.02920(17) 0.01570(14) 0.00230(12) -0.00553(13)
Cl2 0.02563(15) 0.03347(17) 0.03993(19) -0.00420(14) -0.00111(13) -0.00657(12)
Cl3 0.0462(2) 0.0489(2) 0.02157(16) -0.00255(14) 0.00074(13) 0.01688(16)
Cl4 0.02718(15) 0.03505(18) 0.0428(2) 0.01245(15) 0.01584(13) 0.00893(13)
Cl5 0.02326(14) 0.03851(18) 0.03455(18) 0.00597(14) -0.00533(12) 0.00051(12)
Cl10 0.0360(14) 0.0454(16) 0.0248(13) -0.0136(10) 0.0012(9) 0.0026(11)
Cl11 0.03602(16) 0.01950(14) 0.04016(19) -0.00084(13) 0.00259(13) 0.00666(12)
B1 0.0223(6) 0.0257(7) 0.0198(6) 0.0030(5) 0.0019(5) -0.0012(5)
B2 0.0196(6) 0.0234(7) 0.0224(7) 0.0006(5) 0.0006(5) 0.0000(5)
B3 0.0256(6) 0.0231(7) 0.0204(6) 0.0019(5) 0.0031(5) 0.0068(5)
B4 0.0218(6) 0.0213(6) 0.0268(7) 0.0045(5) 0.0062(5) 0.0033(5)
B5 0.0200(6) 0.0237(7) 0.0244(7) 0.0024(5) 0.0008(5) 0.0000(5)
B6 0.0216(6) 0.0283(7) 0.0245(7) -0.0014(6) 0.0044(5) 0.0012(5)
B7 0.0233(6) 0.0246(7) 0.0249(7) 0.0016(5) 0.0037(5) 0.0057(5)
B8 0.0266(6) 0.0216(7) 0.0330(8) 0.0062(6) 0.0084(6) 0.0059(5)
B9 0.0251(6) 0.0208(7) 0.0362(8) -0.0001(6) 0.0047(6) -0.0011(5)
B10 0.0260(6) 0.0296(7) 0.0253(7) -0.0048(6) 0.0019(5) -0.0007(6)
B11 0.0225(6) 0.0177(6) 0.0226(6) 0.0027(5) 0.0021(5) 0.0020(5)

loop_
_atom_type_symbol
_atom_type_description
_atom_type_number_in_cell
_atom_type_scat_dispersion_real
_atom_type_scat_dispersion_imag
_atom_type_scat_source
C C 92 0.0033 0.0016
; International Tables for Crystallography (1992). 
Vol. C, Tables 4.2.6.8 and 6.1.1.4
;
H H 107 0.0000 0.0000
; International Tables for Crystallography (1992). 
Vol. C, Tables 4.2.6.8 and 6.1.1.4
;
B B 44 0.0013 0.0007
; International Tables for Crystallography (1992). 
Vol. C, Tables 4.2.6.8 and 6.1.1.4
;
Cl Cl 25 0.0171 0.0103
; International Tables for Crystallography (1992). 
Vol. C, Tables 4.2.6.8 and 6.1.1.4
;
F F 8 0.0817 0.0704
; International Tables for Crystallography (1992). 
Vol. C, Tables 4.2.6.8 and 6.1.1.4
;
Si Si 4 0.1484 0.1585
; International Tables for Crystallography (1992). 
Vol. C, Tables 4.2.6.8 and 6.1.1.4
;

loop_
_geom_angle_atom_site_label_1
_geom_angle_atom_site_label_2
_geom_angle_atom_site_label_3
_geom_angle
C8 Si1 C7 115.45(9)
C8 Si1 C1 122.84(7)
C7 Si1 C1 118.51(7)
C8 Si1 F1 94.45(6)
C7 Si1 F1 101.12(6)
C1 Si1 F1 92.60(5)
C10 F1 Si1 120.77(6)
C6 C1 C2 120.03(11)
C6 C1 Si1 116.87(9)
C2 C1 Si1 122.91(9)
C3 C2 C1 118.46(12)
C3 C2 C9 120.69(11)
C1 C2 C9 120.81(11)
C4 C3 C2 120.63(12)
C4 C3 H3 119.7
C2 C3 H3 119.7
C3 C4 C5 121.12(13)
C3 C4 H4 119.4
C5 C4 H4 119.4
C4 C5 C6 119.51(13)
C4 C5 H5 120.2
C6 C5 H5 120.2
C5 C6 C1 120.07(12)
C5 C6 C15 122.72(12)
C1 C6 C15 117.19(11)
Si1 C7 H71 109.5
Si1 C7 H72 109.5
H71 C7 H72 109.5
Si1 C7 H73 109.5
H71 C7 H73 109.5
H72 C7 H73 109.5
Si1 C8 H81 109.5
Si1 C8 H82 109.5
H81 C8 H82 109.5
Si1 C8 H83 109.5
H81 C8 H83 109.5
H82 C8 H83 109.5
C10 C9 C14 110.67(11)
C10 C9 C2 124.15(11)
C14 C9 C2 125.16(11)
C11 C10 C9 130.01(12)
C11 C10 F1 113.97(11)
C9 C10 F1 116.00(10)
C10 C11 C12 115.54(12)
C10 C11 H11 122.2
C12 C11 H11 122.2
C13 C12 C11 119.97(12)
C13 C12 H12 120.0
C11 C12 H12 120.0
C14 C13 C12 119.83(12)
C14 C13 H13 120.1
C12 C13 H13 120.1
F2 C14 C13 117.29(11)
F2 C14 C9 118.79(12)
C13 C14 C9 123.92(12)
C20 C15 C16 120.69(12)
C20 C15 C6 119.59(11)
C16 C15 C6 119.64(12)
C17 C16 C15 118.67(13)
C17 C16 C21 120.38(13)
C15 C16 C21 120.92(13)
C18 C17 C16 121.11(14)
C18 C17 H17 119.4
C16 C17 H17 119.4
C17 C18 C19 120.31(14)
C17 C18 H18 119.8
C19 C18 H18 119.8
C18 C19 C20 120.63(14)
C18 C19 H19 119.7
C20 C19 H19 119.7
C19 C20 C15 118.56(13)
C19 C20 C22 119.18(13)
C15 C20 C22 122.13(13)
C16 C21 H211 109.5
C16 C21 H212 109.5
H211 C21 H212 109.5
C16 C21 H213 109.5
H211 C21 H213 109.5
H212 C21 H213 109.5
C20 C22 H221 109.5
C20 C22 H222 109.5
H221 C22 H222 109.5
C20 C22 H223 109.5
H221 C22 H223 109.5
H222 C22 H223 109.5
B8 C23 B7 63.11(8)
B8 C23 B6 115.41(10)
B7 C23 B6 62.93(8)
B8 C23 B10 115.33(10)
B7 C23 B10 115.39(10)
B6 C23 B10 62.99(8)
B8 C23 B9 62.98(8)
B7 C23 B9 115.57(10)
B6 C23 B9 115.46(10)
B10 C23 B9 62.99(8)
B8 C23 H23 117.3
B7 C23 H23 117.2
B6 C23 H23 117.3
B10 C23 H23 117.3
B9 C23 H23 117.2
B6 B1 B10 60.26(8)
B6 B1 B11 108.04(9)
B10 B1 B11 107.82(9)
B6 B1 B2 59.95(8)
B10 B1 B2 108.06(10)
B11 B1 B2 60.05(7)
B6 B1 B5 107.93(10)
B10 B1 B5 59.60(8)
B11 B1 B5 60.09(8)
B2 B1 B5 108.03(9)
B6 B1 Cl1 121.49(9)
B10 B1 Cl1 122.65(9)
B11 B1 Cl1 121.27(9)
B2 B1 Cl1 120.75(9)
B5 B1 Cl1 122.49(9)
B7 B2 B6 60.11(8)
B7 B2 B1 107.79(10)
B6 B2 B1 59.60(8)
B7 B2 B11 108.03(9)
B6 B2 B11 107.65(9)
B1 B2 B11 59.91(8)
B7 B2 B3 59.77(8)
B6 B2 B3 107.76(10)
B1 B2 B3 107.95(9)
B11 B2 B3 60.27(7)
B7 B2 Cl2 122.58(9)
B6 B2 Cl2 122.87(9)
B1 B2 Cl2 121.63(9)
B11 B2 Cl2 120.62(9)
B3 B2 Cl2 121.36(9)
B8 B3 B7 60.32(8)
B8 B3 B4 60.02(8)
B7 B3 B4 108.15(10)
B8 B3 B2 108.03(10)
B7 B3 B2 59.69(8)
B4 B3 B2 107.95(9)
B8 B3 Cl3 121.46(9)
B7 B3 Cl3 122.35(9)
B4 B3 Cl3 121.00(9)
B2 B3 Cl3 122.32(9)
B8 B3 B11 107.95(10)
B7 B3 B11 107.61(9)
B4 B3 B11 60.02(7)
B2 B3 B11 59.82(7)
Cl3 B3 B11 121.64(9)
B9 B4 B8 60.12(8)
B9 B4 B5 59.96(8)
B8 B4 B5 107.89(10)
B9 B4 B3 107.87(9)
B8 B4 B3 59.46(8)
B5 B4 B3 108.18(9)
B9 B4 B11 108.03(10)
B8 B4 B11 107.65(9)
B5 B4 B11 60.09(8)
B3 B4 B11 60.21(8)
B9 B4 Cl4 122.94(9)
B8 B4 Cl4 123.62(9)
B5 B4 Cl4 120.80(9)
B3 B4 Cl4 121.49(9)
B11 B4 Cl4 119.92(9)
B10 B5 B9 60.26(8)
B10 B5 B4 107.96(10)
B9 B5 B4 59.76(8)
B10 B5 B11 107.76(9)
B9 B5 B11 107.94(10)
B4 B5 B11 60.17(8)
B10 B5 B1 59.84(8)
B9 B5 B1 108.00(9)
B4 B5 B1 107.89(9)
B11 B5 B1 59.77(8)
B10 B5 Cl5 122.63(9)
B9 B5 Cl5 122.06(9)
B4 B5 Cl5 121.10(9)
B11 B5 Cl5 121.03(9)
B1 B5 Cl5 122.02(9)
C23 B6 B1 104.38(9)
C23 B6 B2 104.17(10)
B1 B6 B2 60.45(8)
C23 B6 B7 58.44(8)
B1 B6 B7 108.24(10)
B2 B6 B7 59.82(8)
C23 B6 B10 58.51(8)
B1 B6 B10 60.06(8)
B2 B6 B10 108.29(9)
B7 B6 B10 107.97(10)
C23 B6 H6 125.3
B1 B6 H6 122.2
B2 B6 H6 122.3
B7 B6 H6 121.5
B10 B6 H6 121.4
C23 B7 B2 104.51(9)
C23 B7 B3 104.11(9)
B2 B7 B3 60.55(8)
C23 B7 B6 58.63(8)
B2 B7 B6 60.07(8)
B3 B7 B6 108.34(9)
C23 B7 B8 58.38(8)
B2 B7 B8 108.18(9)
B3 B7 B8 59.65(8)
B6 B7 B8 107.96(10)
C23 B7 H7 125.2
B2 B7 H7 122.1
B3 B7 H7 122.4
B6 B7 H7 121.3
B8 B7 H7 121.6
C23 B8 B3 104.49(10)
C23 B8 B4 104.33(10)
B3 B8 B4 60.52(8)
C23 B8 B9 58.73(8)
B3 B8 B9 108.49(10)
B4 B8 B9 59.84(8)
C23 B8 B7 58.51(8)
B3 B8 B7 60.02(8)
B4 B8 B7 108.31(10)
B9 B8 B7 108.26(10)
C23 B8 H8 125.2
B3 B8 H8 122.1
B4 B8 H8 122.3
B9 B8 H8 121.3
B7 B8 H8 121.3
C23 B9 B4 104.15(10)
C23 B9 B5 104.05(10)
B4 B9 B5 60.28(8)
C23 B9 B8 58.29(8)
B4 B9 B8 60.04(8)
B5 B9 B8 108.08(10)
C23 B9 B10 58.45(8)
B4 B9 B10 107.96(10)
B5 B9 B10 59.75(8)
B8 B9 B10 107.72(10)
C23 B9 H9 125.4
B4 B9 H9 122.3
B5 B9 H9 122.4
B8 B9 H9 121.5
B10 B9 H9 121.6
C23 B10 Cl10 121.70(13)
C23 B10 B5 104.33(10)
Cl10 B10 B5 126.03(12)
C23 B10 B1 104.09(10)
Cl10 B10 B1 124.20(14)
B5 B10 B1 60.56(8)
C23 B10 B6 58.50(8)
Cl10 B10 B6 118.77(12)
B5 B10 B6 108.23(10)
B1 B10 B6 59.68(8)
C23 B10 B9 58.56(8)
Cl10 B10 B9 121.61(13)
B5 B10 B9 59.99(8)
B1 B10 B9 108.35(10)
B6 B10 B9 108.10(10)
C23 B10 H10 125.3
B5 B10 H10 122.2
B1 B10 H10 122.4
B6 B10 H10 121.5
B9 B10 H10 121.3
B1 B11 B2 60.04(7)
B1 B11 B5 60.14(8)
B2 B11 B5 108.06(9)
B1 B11 B4 107.84(10)
B2 B11 B4 107.83(9)
B5 B11 B4 59.74(8)
B1 B11 Cl11 121.62(9)
B2 B11 Cl11 121.91(9)
B5 B11 Cl11 121.53(8)
B4 B11 Cl11 121.84(9)
B1 B11 B3 107.77(9)
B2 B11 B3 59.91(7)
B5 B11 B3 107.55(9)
B4 B11 B3 59.77(8)
Cl11 B11 B3 122.25(9)

loop_
_geom_bond_atom_site_label_1
_geom_bond_atom_site_label_2
_geom_bond_distance
Si1 C8 1.8206(15)
Si1 C7 1.8258(15)
Si1 C1 1.8421(12)
Si1 F1 1.8657(8)
F1 C10 1.4484(13)
F2 C14 1.3460(14)
C1 C6 1.4043(17)
C1 C2 1.4158(17)
C2 C3 1.3963(17)
C2 C9 1.4899(18)
C3 C4 1.382(2)
C3 H3 0.9500
C4 C5 1.386(2)
C4 H4 0.9500
C5 C6 1.3894(18)
C5 H5 0.9500
C6 C15 1.4977(18)
C7 H71 0.9800
C7 H72 0.9800
C7 H73 0.9800
C8 H81 0.9800
C8 H82 0.9800
C8 H83 0.9800
C9 C10 1.3795(17)
C9 C14 1.4048(17)
C10 C11 1.3583(18)
C11 C12 1.3863(19)
C11 H11 0.9500
C12 C13 1.3858(19)
C12 H12 0.9500
C13 C14 1.3759(19)
C13 H13 0.9500
C15 C20 1.4063(18)
C15 C16 1.4095(18)
C16 C17 1.389(2)
C16 C21 1.507(2)
C17 C18 1.377(2)
C17 H17 0.9500
C18 C19 1.386(2)
C18 H18 0.9500
C19 C20 1.398(2)
C19 H19 0.9500
C20 C22 1.5094(19)
C21 H211 0.9800
C21 H212 0.9800
C21 H213 0.9800
C22 H221 0.9800
C22 H222 0.9800
C22 H223 0.9800
C23 B8 1.698(2)
C23 B7 1.7009(19)
C23 B6 1.7044(19)
C23 B10 1.704(2)
C23 B9 1.7065(18)
C23 H23 0.9599
Cl1 B1 1.7934(14)
Cl2 B2 1.7901(14)
Cl3 B3 1.7893(15)
Cl4 B4 1.7945(14)
Cl5 B5 1.7985(14)
Cl10 B10 1.751(3)
Cl11 B11 1.7915(14)
B1 B6 1.770(2)
B1 B10 1.777(2)
B1 B11 1.783(2)
B1 B2 1.7857(19)
B1 B5 1.7899(18)
B2 B7 1.772(2)
B2 B6 1.777(2)
B2 B11 1.7858(18)
B2 B3 1.788(2)
B3 B8 1.767(2)
B3 B7 1.7736(19)
B3 B4 1.786(2)
B3 B11 1.7940(19)
B4 B9 1.773(2)
B4 B8 1.7772(19)
B4 B5 1.783(2)
B4 B11 1.7906(19)
B5 B10 1.773(2)
B5 B9 1.777(2)
B5 B11 1.789(2)
B6 B7 1.777(2)
B6 B10 1.7809(19)
B6 H6 1.1200
B7 B8 1.7789(19)
B7 H7 1.1200
B8 B9 1.779(2)
B8 H8 1.1200
B9 B10 1.782(2)
B9 H9 1.1200
B10 H10 1.1200

loop_
_geom_torsion_atom_site_label_1
_geom_torsion_atom_site_label_2
_geom_torsion_atom_site_label_3
_geom_torsion_atom_site_label_4
_geom_torsion
C8 Si1 F1 C10 -174.02(10)
C7 Si1 F1 C10 68.94(10)
C1 Si1 F1 C10 -50.78(9)
C8 Si1 C1 C6 -53.16(13)
C7 Si1 C1 C6 105.71(11)
F1 Si1 C1 C6 -150.15(9)
C8 Si1 C1 C2 121.89(11)
C7 Si1 C1 C2 -79.25(12)
F1 Si1 C1 C2 24.90(10)
C6 C1 C2 C3 4.36(16)
Si1 C1 C2 C3 -170.54(9)
C6 C1 C2 C9 -178.05(10)
Si1 C1 C2 C9 7.05(15)
C1 C2 C3 C4 -1.63(17)
C9 C2 C3 C4 -179.22(11)
C2 C3 C4 C5 -2.0(2)
C3 C4 C5 C6 2.9(2)
C4 C5 C6 C1 -0.15(19)
C4 C5 C6 C15 178.70(12)
C2 C1 C6 C5 -3.50(18)
Si1 C1 C6 C5 171.69(9)
C2 C1 C6 C15 177.58(10)
Si1 C1 C6 C15 -7.22(14)
C3 C2 C9 C10 149.14(12)
C1 C2 C9 C10 -28.39(17)
C3 C2 C9 C14 -28.87(17)
C1 C2 C9 C14 153.59(12)
C14 C9 C10 C11 2.45(19)
C2 C9 C10 C11 -175.81(12)
C14 C9 C10 F1 -179.24(10)
C2 C9 C10 F1 2.49(17)
Si1 F1 C10 C11 -139.15(9)
Si1 F1 C10 C9 42.27(13)
C9 C10 C11 C12 -1.0(2)
F1 C10 C11 C12 -179.29(10)
C10 C11 C12 C13 -0.46(18)
C11 C12 C13 C14 0.05(19)
C12 C13 C14 F2 -179.08(11)
C12 C13 C14 C9 1.74(19)
C10 C9 C14 F2 178.09(10)
C2 C9 C14 F2 -3.66(18)
C10 C9 C14 C13 -2.75(17)
C2 C9 C14 C13 175.50(12)
C5 C6 C15 C20 106.67(15)
C1 C6 C15 C20 -74.45(15)
C5 C6 C15 C16 -76.58(16)
C1 C6 C15 C16 102.30(14)
C20 C15 C16 C17 1.9(2)
C6 C15 C16 C17 -174.84(13)
C20 C15 C16 C21 179.96(13)
C6 C15 C16 C21 3.24(19)
C15 C16 C17 C18 -0.4(2)
C21 C16 C17 C18 -178.53(15)
C16 C17 C18 C19 -1.0(2)
C17 C18 C19 C20 1.0(2)
C18 C19 C20 C15 0.4(2)
C18 C19 C20 C22 -175.52(14)
C16 C15 C20 C19 -1.86(19)
C6 C15 C20 C19 174.86(12)
C16 C15 C20 C22 173.95(12)
C6 C15 C20 C22 -9.33(19)
B6 B1 B2 B7 -37.34(9)
B10 B1 B2 B7 0.35(12)
B11 B1 B2 B7 100.93(10)
B5 B1 B2 B7 63.37(12)
Cl1 B1 B2 B7 -148.32(9)
B10 B1 B2 B6 37.69(9)
B11 B1 B2 B6 138.27(10)
B5 B1 B2 B6 100.71(10)
Cl1 B1 B2 B6 -110.98(11)
B6 B1 B2 B11 -138.27(10)
B10 B1 B2 B11 -100.58(10)
B5 B1 B2 B11 -37.56(9)
Cl1 B1 B2 B11 110.75(11)
B6 B1 B2 B3 -100.47(10)
B10 B1 B2 B3 -62.78(12)
B11 B1 B2 B3 37.80(9)
B5 B1 B2 B3 0.24(13)
Cl1 B1 B2 B3 148.55(9)
B6 B1 B2 Cl2 112.19(11)
B10 B1 B2 Cl2 149.87(9)
B11 B1 B2 Cl2 -109.54(11)
B5 B1 B2 Cl2 -147.10(9)
Cl1 B1 B2 Cl2 1.21(15)
B7 B2 B3 B8 -37.49(9)
B6 B2 B3 B8 0.11(12)
B1 B2 B3 B8 63.06(12)
B11 B2 B3 B8 100.70(10)
Cl2 B2 B3 B8 -149.49(9)
B6 B2 B3 B7 37.60(9)
B1 B2 B3 B7 100.55(10)
B11 B2 B3 B7 138.19(10)
Cl2 B2 B3 B7 -112.00(11)
B7 B2 B3 B4 -100.95(10)
B6 B2 B3 B4 -63.35(11)
B1 B2 B3 B4 -0.40(13)
B11 B2 B3 B4 37.24(9)
Cl2 B2 B3 B4 147.05(9)
B7 B2 B3 Cl3 111.32(11)
B6 B2 B3 Cl3 148.92(9)
B1 B2 B3 Cl3 -148.13(9)
B11 B2 B3 Cl3 -110.49(11)
Cl2 B2 B3 Cl3 -0.68(15)
B7 B2 B3 B11 -138.19(10)
B6 B2 B3 B11 -100.59(10)
B1 B2 B3 B11 -37.64(9)
Cl2 B2 B3 B11 109.81(11)
B8 B3 B4 B9 -37.07(9)
B7 B3 B4 B9 0.69(13)
B2 B3 B4 B9 63.81(12)
Cl3 B3 B4 B9 -147.95(10)
B11 B3 B4 B9 100.96(10)
B7 B3 B4 B8 37.75(9)
B2 B3 B4 B8 100.88(10)
Cl3 B3 B4 B8 -110.88(11)
B11 B3 B4 B8 138.03(10)
B8 B3 B4 B5 -100.47(11)
B7 B3 B4 B5 -62.72(12)
B2 B3 B4 B5 0.41(13)
Cl3 B3 B4 B5 148.65(9)
B11 B3 B4 B5 37.56(9)
B8 B3 B4 B11 -138.03(10)
B7 B3 B4 B11 -100.27(10)
B2 B3 B4 B11 -37.15(9)
Cl3 B3 B4 B11 111.09(11)
B8 B3 B4 Cl4 113.10(11)
B7 B3 B4 Cl4 150.86(9)
B2 B3 B4 Cl4 -146.02(9)
Cl3 B3 B4 Cl4 2.23(15)
B11 B3 B4 Cl4 -108.87(11)
B9 B4 B5 B10 -37.57(9)
B8 B4 B5 B10 0.11(13)
B3 B4 B5 B10 62.98(12)
B11 B4 B5 B10 100.59(10)
Cl4 B4 B5 B10 -150.32(9)
B8 B4 B5 B9 37.69(9)
B3 B4 B5 B9 100.55(10)
B11 B4 B5 B9 138.16(10)
Cl4 B4 B5 B9 -112.75(11)
B9 B4 B5 B11 -138.16(10)
B8 B4 B5 B11 -100.48(10)
B3 B4 B5 B11 -37.61(9)
Cl4 B4 B5 B11 109.09(11)
B9 B4 B5 B1 -100.81(10)
B8 B4 B5 B1 -63.12(12)
B3 B4 B5 B1 -0.26(13)
B11 B4 B5 B1 37.35(9)
Cl4 B4 B5 B1 146.44(9)
B9 B4 B5 Cl5 111.46(11)
B8 B4 B5 Cl5 149.15(10)
B3 B4 B5 Cl5 -147.98(9)
B11 B4 B5 Cl5 -110.37(11)
Cl4 B4 B5 Cl5 -1.28(15)
B6 B1 B5 B10 -37.40(10)
B11 B1 B5 B10 -138.32(10)
B2 B1 B5 B10 -100.78(11)
Cl1 B1 B5 B10 111.58(12)
B6 B1 B5 B9 0.23(13)
B10 B1 B5 B9 37.63(10)
B11 B1 B5 B9 -100.69(10)
B2 B1 B5 B9 -63.15(12)
Cl1 B1 B5 B9 149.21(10)
B6 B1 B5 B4 63.38(12)
B10 B1 B5 B4 100.79(10)
B11 B1 B5 B4 -37.53(9)
B2 B1 B5 B4 0.01(13)
Cl1 B1 B5 B4 -147.63(10)
B6 B1 B5 B11 100.91(10)
B10 B1 B5 B11 138.32(10)
B2 B1 B5 B11 37.54(9)
Cl1 B1 B5 B11 -110.10(11)
B6 B1 B5 Cl5 -149.25(10)
B10 B1 B5 Cl5 -111.85(12)
B11 B1 B5 Cl5 109.84(11)
B2 B1 B5 Cl5 147.38(10)
Cl1 B1 B5 Cl5 -0.26(16)
B8 C23 B6 B1 -66.42(13)
B7 C23 B6 B1 -102.81(10)
B10 C23 B6 B1 40.41(9)
B9 C23 B6 B1 4.26(14)
B8 C23 B6 B2 -3.83(13)
B7 C23 B6 B2 -40.22(9)
B10 C23 B6 B2 103.00(10)
B9 C23 B6 B2 66.85(13)
B8 C23 B6 B7 36.39(10)
B10 C23 B6 B7 143.22(10)
B9 C23 B6 B7 107.06(12)
B8 C23 B6 B10 -106.83(11)
B7 C23 B6 B10 -143.22(10)
B9 C23 B6 B10 -36.15(11)
B10 B1 B6 C23 -39.64(9)
B11 B1 B6 C23 61.00(12)
B2 B1 B6 C23 98.34(10)
B5 B1 B6 C23 -2.53(13)
Cl1 B1 B6 C23 -151.89(9)
B10 B1 B6 B2 -137.98(10)
B11 B1 B6 B2 -37.34(9)
B5 B1 B6 B2 -100.87(10)
Cl1 B1 B6 B2 109.77(11)
B10 B1 B6 B7 -100.66(11)
B11 B1 B6 B7 -0.02(13)
B2 B1 B6 B7 37.32(9)
B5 B1 B6 B7 -63.55(12)
Cl1 B1 B6 B7 147.09(9)
B11 B1 B6 B10 100.64(10)
B2 B1 B6 B10 137.98(10)
B5 B1 B6 B10 37.11(9)
Cl1 B1 B6 B10 -112.25(11)
B7 B2 B6 C23 39.53(9)
B1 B2 B6 C23 -98.71(10)
B11 B2 B6 C23 -61.52(11)
B3 B2 B6 C23 2.08(12)
Cl2 B2 B6 C23 151.12(9)
B7 B2 B6 B1 138.24(10)
B11 B2 B6 B1 37.18(9)
B3 B2 B6 B1 100.79(10)
Cl2 B2 B6 B1 -110.17(11)
B1 B2 B6 B7 -138.24(10)
B11 B2 B6 B7 -101.05(10)
B3 B2 B6 B7 -37.45(9)
Cl2 B2 B6 B7 111.59(11)
B7 B2 B6 B10 100.58(11)
B1 B2 B6 B10 -37.66(9)
B11 B2 B6 B10 -0.47(13)
B3 B2 B6 B10 63.13(12)
Cl2 B2 B6 B10 -147.83(10)
B8 C23 B7 B2 -102.66(10)
B6 C23 B7 B2 40.41(9)
B10 C23 B7 B2 4.22(13)
B9 C23 B7 B2 -66.49(13)
B8 C23 B7 B3 -39.96(9)
B6 C23 B7 B3 103.11(10)
B10 C23 B7 B3 66.92(12)
B9 C23 B7 B3 -3.79(14)
B8 C23 B7 B6 -143.07(10)
B10 C23 B7 B6 -36.19(10)
B9 C23 B7 B6 -106.90(12)
B6 C23 B7 B8 143.07(10)
B10 C23 B7 B8 106.88(11)
B9 C23 B7 B8 36.17(10)
B6 B2 B7 C23 -39.70(8)
B1 B2 B7 C23 -2.59(12)
B11 B2 B7 C23 60.71(11)
B3 B2 B7 C23 98.22(10)
Cl2 B2 B7 C23 -151.76(9)
B6 B2 B7 B3 -137.92(10)
B1 B2 B7 B3 -100.81(10)
B11 B2 B7 B3 -37.50(9)
Cl2 B2 B7 B3 110.02(11)
B1 B2 B7 B6 37.11(9)
B11 B2 B7 B6 100.41(10)
B3 B2 B7 B6 137.92(10)
Cl2 B2 B7 B6 -112.06(11)
B6 B2 B7 B8 -100.68(11)
B1 B2 B7 B8 -63.57(12)
B11 B2 B7 B8 -0.27(13)
B3 B2 B7 B8 37.23(9)
Cl2 B2 B7 B8 147.25(10)
B8 B3 B7 C23 39.33(9)
B4 B3 B7 C23 1.71(12)
B2 B3 B7 C23 -98.90(10)
Cl3 B3 B7 C23 149.83(10)
B11 B3 B7 C23 -61.70(12)
B8 B3 B7 B2 138.23(10)
B4 B3 B7 B2 100.61(10)
Cl3 B3 B7 B2 -111.27(11)
B11 B3 B7 B2 37.20(9)
B8 B3 B7 B6 100.50(11)
B4 B3 B7 B6 62.88(12)
B2 B3 B7 B6 -37.73(9)
Cl3 B3 B7 B6 -149.00(10)
B11 B3 B7 B6 -0.52(13)
B4 B3 B7 B8 -37.62(9)
B2 B3 B7 B8 -138.23(10)
Cl3 B3 B7 B8 110.50(12)
B11 B3 B7 B8 -101.03(11)
B1 B6 B7 C23 96.00(10)
B2 B6 B7 C23 133.60(9)
B10 B6 B7 C23 32.46(9)
C23 B6 B7 B2 -133.60(9)
B1 B6 B7 B2 -37.60(9)
B10 B6 B7 B2 -101.13(10)
C23 B6 B7 B3 -95.66(10)
B1 B6 B7 B3 0.34(13)
B2 B6 B7 B3 37.94(9)
B10 B6 B7 B3 -63.20(12)
C23 B6 B7 B8 -32.53(9)
B1 B6 B7 B8 63.47(12)
B2 B6 B7 B8 101.06(10)
B10 B6 B7 B8 -0.07(13)
B7 C23 B8 B3 40.23(9)
B6 C23 B8 B3 3.91(13)
B10 C23 B8 B3 -66.74(12)
B9 C23 B8 B3 -103.07(10)
B7 C23 B8 B4 102.93(10)
B6 C23 B8 B4 66.61(13)
B10 C23 B8 B4 -4.03(14)
B9 C23 B8 B4 -40.37(9)
B7 C23 B8 B9 143.30(10)
B6 C23 B8 B9 106.98(11)
B10 C23 B8 B9 36.34(10)
B6 C23 B8 B7 -36.32(10)
B10 C23 B8 B7 -106.96(11)
B9 C23 B8 B7 -143.30(10)
B7 B3 B8 C23 -39.47(9)
B4 B3 B8 C23 98.49(10)
B2 B3 B8 C23 -2.26(12)
Cl3 B3 B8 C23 -151.39(9)
B11 B3 B8 C23 60.97(11)
B7 B3 B8 B4 -137.96(10)
B2 B3 B8 B4 -100.75(10)
Cl3 B3 B8 B4 110.12(11)
B11 B3 B8 B4 -37.51(9)
B7 B3 B8 B9 -100.86(11)
B4 B3 B8 B9 37.10(9)
B2 B3 B8 B9 -63.65(12)
Cl3 B3 B8 B9 147.22(9)
B11 B3 B8 B9 -0.41(13)
B4 B3 B8 B7 137.96(10)
B2 B3 B8 B7 37.21(9)
Cl3 B3 B8 B7 -111.92(11)
B11 B3 B8 B7 100.45(10)
B9 B4 B8 C23 39.82(9)
B5 B4 B8 C23 2.20(13)
B3 B4 B8 C23 -98.76(10)
B11 B4 B8 C23 -61.24(12)
Cl4 B4 B8 C23 151.61(10)
B9 B4 B8 B3 138.58(10)
B5 B4 B8 B3 100.96(10)
B11 B4 B8 B3 37.52(9)
Cl4 B4 B8 B3 -109.64(12)
B5 B4 B8 B9 -37.62(9)
B3 B4 B8 B9 -138.58(10)
B11 B4 B8 B9 -101.06(11)
Cl4 B4 B8 B9 111.79(12)
B9 B4 B8 B7 100.91(11)
B5 B4 B8 B7 63.30(13)
B3 B4 B8 B7 -37.66(9)
B11 B4 B8 B7 -0.14(14)
Cl4 B4 B8 B7 -147.30(10)
B2 B7 B8 C23 96.17(10)
B3 B7 B8 C23 133.80(10)
B6 B7 B8 C23 32.63(9)
C23 B7 B8 B3 -133.80(10)
B2 B7 B8 B3 -37.63(9)
B6 B7 B8 B3 -101.16(10)
C23 B7 B8 B4 -95.91(11)
B2 B7 B8 B4 0.26(14)
B3 B7 B8 B4 37.88(10)
B6 B7 B8 B4 -63.28(13)
C23 B7 B8 B9 -32.54(9)
B2 B7 B8 B9 63.63(12)
B3 B7 B8 B9 101.26(10)
B6 B7 B8 B9 0.09(13)
B8 C23 B9 B4 40.43(9)
B7 C23 B9 B4 4.21(14)
B6 C23 B9 B4 -66.46(13)
B10 C23 B9 B4 -102.62(10)
B8 C23 B9 B5 102.79(11)
B7 C23 B9 B5 66.57(13)
B6 C23 B9 B5 -4.11(14)
B10 C23 B9 B5 -40.26(9)
B7 C23 B9 B8 -36.22(10)
B6 C23 B9 B8 -106.89(12)
B10 C23 B9 B8 -143.05(10)
B8 C23 B9 B10 143.05(10)
B7 C23 B9 B10 106.83(12)
B6 C23 B9 B10 36.16(10)
B8 B4 B9 C23 -39.55(9)
B5 B4 B9 C23 98.30(10)
B3 B4 B9 C23 -2.78(13)
B11 B4 B9 C23 60.86(12)
Cl4 B4 B9 C23 -152.42(9)
B8 B4 B9 B5 -137.86(10)
B3 B4 B9 B5 -101.08(10)
B11 B4 B9 B5 -37.45(9)
Cl4 B4 B9 B5 109.28(11)
B5 B4 B9 B8 137.86(10)
B3 B4 B9 B8 36.78(9)
B11 B4 B9 B8 100.41(10)
Cl4 B4 B9 B8 -112.86(11)
B8 B4 B9 B10 -100.51(11)
B5 B4 B9 B10 37.35(9)
B3 B4 B9 B10 -63.73(12)
B11 B4 B9 B10 -0.10(13)
Cl4 B4 B9 B10 146.63(10)
B10 B5 B9 C23 39.61(9)
B4 B5 B9 C23 -98.47(11)
B11 B5 B9 C23 -61.01(12)
B1 B5 B9 C23 2.16(13)
Cl5 B5 B9 C23 151.62(10)
B10 B5 B9 B4 138.08(10)
B11 B5 B9 B4 37.46(9)
B1 B5 B9 B4 100.64(10)
Cl5 B5 B9 B4 -109.90(11)
B10 B5 B9 B8 100.38(11)
B4 B5 B9 B8 -37.70(9)
B11 B5 B9 B8 -0.24(13)
B1 B5 B9 B8 62.94(12)
Cl5 B5 B9 B8 -147.60(10)
B4 B5 B9 B10 -138.08(10)
B11 B5 B9 B10 -100.62(10)
B1 B5 B9 B10 -37.45(9)
Cl5 B5 B9 B10 112.01(11)
B3 B8 B9 C23 96.07(10)
B4 B8 B9 C23 133.46(10)
B7 B8 B9 C23 32.45(9)
C23 B8 B9 B4 -133.46(10)
B3 B8 B9 B4 -37.40(9)
B7 B8 B9 B4 -101.01(11)
C23 B8 B9 B5 -95.66(10)
B3 B8 B9 B5 0.41(13)
B4 B8 B9 B5 37.80(9)
B7 B8 B9 B5 -63.21(12)
C23 B8 B9 B10 -32.53(9)
B3 B8 B9 B10 63.53(12)
B4 B8 B9 B10 100.93(11)
B7 B8 B9 B10 -0.08(13)
B8 C23 B10 Cl10 -146.49(14)
B7 C23 B10 Cl10 142.73(14)
B6 C23 B10 Cl10 106.56(15)
B9 C23 B10 Cl10 -110.16(15)
B8 C23 B10 B5 4.11(13)
B7 C23 B10 B5 -66.67(12)
B6 C23 B10 B5 -102.84(10)
B9 C23 B10 B5 40.44(9)
B8 C23 B10 B1 66.78(12)
B7 C23 B10 B1 -3.99(13)
B6 C23 B10 B1 -40.16(9)
B9 C23 B10 B1 103.12(10)
B8 C23 B10 B6 106.95(12)
B7 C23 B10 B6 36.17(10)
B9 C23 B10 B6 143.28(10)
B8 C23 B10 B9 -36.33(10)
B7 C23 B10 B9 -107.11(11)
B6 C23 B10 B9 -143.28(11)
B9 B5 B10 C23 -39.73(9)
B4 B5 B10 C23 -2.37(12)
B11 B5 B10 C23 61.19(11)
B1 B5 B10 C23 98.30(10)
Cl5 B5 B10 C23 -150.84(9)
B9 B5 B10 Cl10 109.17(17)
B4 B5 B10 Cl10 146.53(15)
B11 B5 B10 Cl10 -149.91(15)
B1 B5 B10 Cl10 -112.80(17)
Cl5 B5 B10 Cl10 -1.9(2)
B9 B5 B10 B1 -138.03(10)
B4 B5 B10 B1 -100.67(10)
B11 B5 B10 B1 -37.11(9)
Cl5 B5 B10 B1 110.86(11)
B9 B5 B10 B6 -100.81(11)
B4 B5 B10 B6 -63.45(12)
B11 B5 B10 B6 0.11(13)
B1 B5 B10 B6 37.22(9)
Cl5 B5 B10 B6 148.08(10)
B4 B5 B10 B9 37.35(9)
B11 B5 B10 B9 100.92(10)
B1 B5 B10 B9 138.03(10)
Cl5 B5 B10 B9 -111.11(11)
B6 B1 B10 C23 39.57(9)
B11 B1 B10 C23 -61.44(11)
B2 B1 B10 C23 2.03(12)
B5 B1 B10 C23 -98.70(10)
Cl1 B1 B10 C23 149.97(9)
B6 B1 B10 Cl10 -106.07(15)
B11 B1 B10 Cl10 152.92(13)
B2 B1 B10 Cl10 -143.61(14)
B5 B1 B10 Cl10 115.66(15)
Cl1 B1 B10 Cl10 4.33(18)
B6 B1 B10 B5 138.27(10)
B11 B1 B10 B5 37.26(9)
B2 B1 B10 B5 100.73(10)
Cl1 B1 B10 B5 -111.33(11)
B11 B1 B10 B6 -101.01(10)
B2 B1 B10 B6 -37.55(9)
B5 B1 B10 B6 -138.27(10)
Cl1 B1 B10 B6 110.39(11)
B6 B1 B10 B9 100.67(11)
B11 B1 B10 B9 -0.34(13)
B2 B1 B10 B9 63.13(12)
B5 B1 B10 B9 -37.60(9)
Cl1 B1 B10 B9 -148.93(10)
B1 B6 B10 C23 -133.56(10)
B2 B6 B10 C23 -95.73(11)
B7 B6 B10 C23 -32.44(9)
C23 B6 B10 Cl10 -111.50(16)
B1 B6 B10 Cl10 114.94(16)
B2 B6 B10 Cl10 152.77(14)
B7 B6 B10 Cl10 -143.94(14)
C23 B6 B10 B5 95.95(11)
B1 B6 B10 B5 -37.61(9)
B2 B6 B10 B5 0.22(13)
B7 B6 B10 B5 63.52(13)
C23 B6 B10 B1 133.56(10)
B2 B6 B10 B1 37.83(9)
B7 B6 B10 B1 101.12(11)
C23 B6 B10 B9 32.46(9)
B1 B6 B10 B9 -101.10(11)
B2 B6 B10 B9 -63.27(13)
B7 B6 B10 B9 0.02(13)
B4 B9 B10 C23 95.89(11)
B5 B9 B10 C23 133.47(10)
B8 B9 B10 C23 32.47(9)
C23 B9 B10 Cl10 110.29(15)
B4 B9 B10 Cl10 -153.82(14)
B5 B9 B10 Cl10 -116.24(15)
B8 B9 B10 Cl10 142.76(14)
C23 B9 B10 B5 -133.47(10)
B4 B9 B10 B5 -37.58(9)
B8 B9 B10 B5 -101.00(11)
C23 B9 B10 B1 -95.62(10)
B4 B9 B10 B1 0.27(13)
B5 B9 B10 B1 37.85(9)
B8 B9 B10 B1 -63.15(12)
C23 B9 B10 B6 -32.43(9)
B4 B9 B10 B6 63.45(12)
B5 B9 B10 B6 101.03(11)
B8 B9 B10 B6 0.03(13)
B6 B1 B11 B2 37.30(9)
B10 B1 B11 B2 100.98(10)
B5 B1 B11 B2 138.03(10)
Cl1 B1 B11 B2 -109.90(11)
B6 B1 B11 B5 -100.73(10)
B10 B1 B11 B5 -37.05(9)
B2 B1 B11 B5 -138.03(10)
Cl1 B1 B11 B5 112.07(11)
B6 B1 B11 B4 -63.41(11)
B10 B1 B11 B4 0.28(12)
B2 B1 B11 B4 -100.71(10)
B5 B1 B11 B4 37.32(9)
Cl1 B1 B11 B4 149.39(9)
B6 B1 B11 Cl11 148.50(9)
B10 B1 B11 Cl11 -147.82(9)
B2 B1 B11 Cl11 111.20(11)
B5 B1 B11 Cl11 -110.77(11)
Cl1 B1 B11 Cl11 1.30(15)
B6 B1 B11 B3 -0.30(12)
B10 B1 B11 B3 63.39(12)
B2 B1 B11 B3 -37.60(9)
B5 B1 B11 B3 100.43(10)
Cl1 B1 B11 B3 -147.50(9)
B7 B2 B11 B1 -100.54(10)
B6 B2 B11 B1 -37.05(9)
B3 B2 B11 B1 -137.82(10)
Cl2 B2 B11 B1 111.19(11)
B7 B2 B11 B5 -62.95(12)
B6 B2 B11 B5 0.54(12)
B1 B2 B11 B5 37.59(9)
B3 B2 B11 B5 -100.23(10)
Cl2 B2 B11 B5 148.77(9)
B7 B2 B11 B4 0.18(13)
B6 B2 B11 B4 63.67(12)
B1 B2 B11 B4 100.72(10)
B3 B2 B11 B4 -37.10(9)
Cl2 B2 B11 B4 -148.10(9)
B7 B2 B11 Cl11 148.73(9)
B6 B2 B11 Cl11 -147.78(9)
B1 B2 B11 Cl11 -110.73(11)
B3 B2 B11 Cl11 111.45(11)
Cl2 B2 B11 Cl11 0.46(15)
B7 B2 B11 B3 37.28(9)
B6 B2 B11 B3 100.77(10)
B1 B2 B11 B3 137.82(10)
Cl2 B2 B11 B3 -111.00(11)
B10 B5 B11 B1 37.14(9)
B9 B5 B11 B1 100.79(10)
B4 B5 B11 B1 138.07(10)
Cl5 B5 B11 B1 -111.44(11)
B10 B5 B11 B2 -0.40(12)
B9 B5 B11 B2 63.25(12)
B4 B5 B11 B2 100.52(10)
B1 B5 B11 B2 -37.55(9)
Cl5 B5 B11 B2 -148.99(9)
B10 B5 B11 B4 -100.93(10)
B9 B5 B11 B4 -37.28(9)
B1 B5 B11 B4 -138.07(10)
Cl5 B5 B11 B4 110.49(11)
B10 B5 B11 Cl11 148.06(9)
B9 B5 B11 Cl11 -148.29(9)
B4 B5 B11 Cl11 -111.01(11)
B1 B5 B11 Cl11 110.92(11)
Cl5 B5 B11 Cl11 -0.53(15)
B10 B5 B11 B3 -63.67(12)
B9 B5 B11 B3 -0.02(12)
B4 B5 B11 B3 37.26(9)
B1 B5 B11 B3 -100.81(10)
Cl5 B5 B11 B3 147.75(9)
B9 B4 B11 B1 -0.11(12)
B8 B4 B11 B1 63.39(12)
B5 B4 B11 B1 -37.50(9)
B3 B4 B11 B1 100.58(10)
Cl4 B4 B11 B1 -148.02(9)
B9 B4 B11 B2 -63.52(12)
B8 B4 B11 B2 -0.02(13)
B5 B4 B11 B2 -100.91(10)
B3 B4 B11 B2 37.16(9)
Cl4 B4 B11 B2 148.57(9)
B9 B4 B11 B5 37.39(9)
B8 B4 B11 B5 100.89(11)
B3 B4 B11 B5 138.08(10)
Cl4 B4 B11 B5 -110.52(11)
B9 B4 B11 Cl11 147.90(9)
B8 B4 B11 Cl11 -148.60(10)
B5 B4 B11 Cl11 110.51(11)
B3 B4 B11 Cl11 -111.42(11)
Cl4 B4 B11 Cl11 -0.01(15)
B9 B4 B11 B3 -100.69(10)
B8 B4 B11 B3 -37.19(9)
B5 B4 B11 B3 -138.08(10)
Cl4 B4 B11 B3 111.41(11)
B8 B3 B11 B1 -63.18(12)
B7 B3 B11 B1 0.51(13)
B4 B3 B11 B1 -100.69(10)
B2 B3 B11 B1 37.65(9)
Cl3 B3 B11 B1 149.25(9)
B8 B3 B11 B2 -100.84(10)
B7 B3 B11 B2 -37.15(9)
B4 B3 B11 B2 -138.35(10)
Cl3 B3 B11 B2 111.60(11)
B8 B3 B11 B5 0.26(12)
B7 B3 B11 B5 63.95(12)
B4 B3 B11 B5 -37.25(9)
B2 B3 B11 B5 101.10(10)
Cl3 B3 B11 B5 -147.30(9)
B8 B3 B11 B4 37.51(9)
B7 B3 B11 B4 101.20(11)
B2 B3 B11 B4 138.35(10)
Cl3 B3 B11 B4 -110.05(11)
B8 B3 B11 Cl11 148.26(9)
B7 B3 B11 Cl11 -148.05(9)
B4 B3 B11 Cl11 110.75(11)
B2 B3 B11 Cl11 -110.90(11)
Cl3 B3 B11 Cl11 0.70(15)
